data_7052273
loop_
_publ_author_name
'Sonia Nieto'
'Julio P\'erez'
'Luc\'ia Riera'
'V\'ictor Riera'
'Daniel Miguel'

_publ_section_title
;
 Non-covalent interactions between anions and a cationic rhenium
 diamine complex: structural characterization of the supramolecular
 adducts
;
_journal_issue 6
_journal_name_full 'New Journal of Chemistry'
_journal_page_first 838
_journal_paper_doi 10.1039/b602907h
_journal_volume 30
_journal_year 2006
_chemical_formula_moiety '[Re(o-C6H4(NH2)2(NCtBu)(CO)3].NO3'
_chemical_formula_sum 'C14 H17 N4 O6 Re'
_chemical_formula_weight 523.52
_chemical_name_systematic
;
?
;
_space_group_IT_number 11
_symmetry_cell_setting monoclinic
_symmetry_space_group_name_Hall '-P 2yb'
_symmetry_space_group_name_H-M 'P 1 21/m 1'
_atom_sites_solution_hydrogens geom
_atom_sites_solution_primary direct
_atom_sites_solution_secondary difmap
_audit_creation_method SHELXL-97
_cell_angle_alpha 90.00
_cell_angle_beta 106.496(7)
_cell_angle_gamma 90.00
_cell_formula_units_Z 2
_cell_length_a 9.227(4)
_cell_length_b 10.155(4)
_cell_length_c 10.156(4)
_cell_measurement_temperature 296(2)
_cell_volume 912.5(6)
_computing_cell_refinement 'Bruker SMART'
_computing_data_collection 'Bruker SMART'
_computing_data_reduction 'Bruker SHELXTL'
_computing_molecular_graphics 'Bruker SHELXTL'
_computing_publication_material 'Bruker SHELXTL'
_computing_structure_refinement 'SHELXL-97 (Sheldrick, 1997)'
_computing_structure_solution 'SHELXS-97 (Sheldrick, 1990)'
_diffrn_ambient_temperature 296(2)
_diffrn_measured_fraction_theta_full 0.997
_diffrn_measured_fraction_theta_max 0.997
_diffrn_measurement_device_type 'CCD area detector'
_diffrn_measurement_method 'phi and omega scans'
_diffrn_radiation_monochromator graphite
_diffrn_radiation_source 'fine-focus sealed tube'
_diffrn_radiation_type MoK\a
_diffrn_radiation_wavelength 0.71073
_diffrn_reflns_av_R_equivalents 0.0349
_diffrn_reflns_av_sigmaI/netI 0.0333
_diffrn_reflns_limit_h_max 9
_diffrn_reflns_limit_h_min -10
_diffrn_reflns_limit_k_max 8
_diffrn_reflns_limit_k_min -11
_diffrn_reflns_limit_l_max 11
_diffrn_reflns_limit_l_min -11
_diffrn_reflns_number 4105
_diffrn_reflns_theta_full 23.28
_diffrn_reflns_theta_max 23.28
_diffrn_reflns_theta_min 2.09
_exptl_absorpt_coefficient_mu 6.695
_exptl_absorpt_correction_T_max 1.000000
_exptl_absorpt_correction_T_min 0.731071
_exptl_absorpt_correction_type multi-scan
_exptl_absorpt_process_details SADABS
_exptl_crystal_colour COLORLESS
_exptl_crystal_density_diffrn 1.906
_exptl_crystal_density_method 'not measured'
_exptl_crystal_description PLATE
_exptl_crystal_F_000 504
_exptl_crystal_size_max 0.14
_exptl_crystal_size_mid 0.11
_exptl_crystal_size_min 0.06
_refine_diff_density_max 2.862
_refine_diff_density_min -1.386
_refine_diff_density_rms 0.183
_refine_ls_extinction_coef 0.0049(10)
_refine_ls_extinction_expression Fc^*^=kFc[1+0.001xFc^2^\l^3^/sin(2\q)]^-1/4^
_refine_ls_extinction_method SHELXL
_refine_ls_goodness_of_fit_ref 1.057
_refine_ls_hydrogen_treatment constr
_refine_ls_matrix_type full
_refine_ls_number_parameters 129
_refine_ls_number_reflns 1404
_refine_ls_number_restraints 0
_refine_ls_restrained_S_all 1.057
_refine_ls_R_factor_all 0.0457
_refine_ls_R_factor_gt 0.0412
_refine_ls_shift/su_max 0.000
_refine_ls_shift/su_mean 0.000
_refine_ls_structure_factor_coef Fsqd
_refine_ls_weighting_details 'calc w=1/[\s^2^(Fo^2^)+(0.0671P)^2^+5.5827P] where P=(Fo^2^+2Fc^2^)/3'
_refine_ls_weighting_scheme calc
_refine_ls_wR_factor_gt 0.1078
_refine_ls_wR_factor_ref 0.1102
_reflns_number_gt 1273
_reflns_number_total 1404
_reflns_threshold_expression >2sigma(I)
_cod_data_source_file b602907h.txt
_cod_data_source_block '[Re(o-C6H4(NH2)2(NCtBu)(CO)3].NO3_(sn434am)'
_cod_depositor_comments
;
The following automatic conversions were performed:
'_symmetry_cell_setting' value 'Monoclinic' changed to 'monoclinic'
according to '/home/saulius/struct/CIF-dictionaries/cif_core.dic'
dictionary named 'cif_core.dic' version 2.4.1 from 2010-06-29.

Automatic conversion script
Id: cif_fix_enum 1527 2010-12-29 10:47:43Z saulius 
;
_cod_original_cell_volume 912.4(7)
_cod_original_sg_symbol_H-M P2(1)/m
_cod_database_code 7052273

loop_
_symmetry_equiv_pos_as_xyz
'x, y, z'
'-x, y+1/2, -z'
'-x, -y, -z'
'x, -y-1/2, z'

loop_
_atom_site_label
_atom_site_type_symbol
_atom_site_fract_x
_atom_site_fract_y
_atom_site_fract_z
_atom_site_U_iso_or_equiv
_atom_site_adp_type
_atom_site_occupancy
_atom_site_symmetry_multiplicity
_atom_site_calc_flag
_atom_site_refinement_flags
_atom_site_disorder_assembly
_atom_site_disorder_group
O12 O -0.2789(18) 0.2500 -0.146(3) 0.209(15) Uani 1 2 d S . .
N11 N -0.138(3) 0.2500 -0.0690(17) 0.104(8) Uani 1 2 d S . .
O11 O -0.0907(13) 0.1468(10) -0.0335(14) 0.109(4) Uani 1 1 d . . .
Re1 Re 0.33418(6) 0.2500 -0.03818(5) 0.0396(3) Uani 1 2 d S . .
N1 N 0.2342(11) 0.1211(11) 0.0921(9) 0.061(3) Uani 1 1 d . . .
H1A H 0.1345 0.1109 0.0523 0.073 Uiso 1 1 calc R . .
H1B H 0.2780 0.0412 0.1015 0.073 Uiso 1 1 calc R . .
N3 N 0.6466(14) 0.2500 0.2085(12) 0.043(3) Uani 1 2 d S . .
C1 C 0.152(2) 0.2500 -0.191(2) 0.087(7) Uani 1 2 d S . .
O1 O 0.0522(18) 0.2500 -0.2889(16) 0.139(8) Uani 1 2 d S . .
C2 C 0.4176(12) 0.1205(11) -0.1327(10) 0.049(3) Uani 1 1 d . . .
O2 O 0.4685(11) 0.0436(8) -0.1903(8) 0.071(2) Uani 1 1 d . . .
C3 C 0.5372(16) 0.2500 0.1233(15) 0.040(3) Uani 1 2 d S . .
C4 C 0.7777(16) 0.2500 0.3303(16) 0.055(4) Uani 1 2 d S . .
C5 C 0.717(3) 0.2500 0.4538(19) 0.119(10) Uani 1 2 d S . .
H5A H 0.6572 0.1721 0.4524 0.179 Uiso 0.50 1 d PR . .
H5B H 0.6546 0.3265 0.4509 0.179 Uiso 0.50 1 d PR . .
H5C H 0.7992 0.2500 0.5363 0.179 Uiso 1 2 d SR . .
C6 C 0.8701(15) 0.1290(15) 0.3233(17) 0.094(5) Uani 1 1 d . . .
H6A H 0.8081 0.0520 0.3167 0.141 Uiso 1 1 calc R . .
H6B H 0.9540 0.1237 0.4046 0.141 Uiso 1 1 calc R . .
H6C H 0.9069 0.1343 0.2440 0.141 Uiso 1 1 calc R . .
C11 C 0.2592(12) 0.1821(11) 0.2241(10) 0.053(3) Uani 1 1 d . . .
C12 C 0.2863(14) 0.1132(15) 0.3442(12) 0.069(3) Uani 1 1 d . . .
H12 H 0.2847 0.0216 0.3439 0.082 Uiso 1 1 calc R . .
C13 C 0.3164(15) 0.1826(16) 0.4665(11) 0.079(4) Uani 1 1 d . . .
H13 H 0.3368 0.1372 0.5493 0.095 Uiso 1 1 calc R . .

loop_
_atom_site_aniso_label
_atom_site_aniso_U_11
_atom_site_aniso_U_22
_atom_site_aniso_U_33
_atom_site_aniso_U_23
_atom_site_aniso_U_13
_atom_site_aniso_U_12
O12 0.031(8) 0.25(3) 0.28(3) 0.000 -0.061(13) 0.000
N11 0.26(3) 0.020(7) 0.072(10) 0.000 0.106(15) 0.000
O11 0.093(7) 0.055(6) 0.182(13) 0.025(7) 0.046(7) 0.002(5)
Re1 0.0316(4) 0.0562(4) 0.0257(4) 0.000 -0.0004(2) 0.000
N1 0.054(5) 0.085(7) 0.046(5) -0.008(5) 0.016(4) -0.024(5)
N3 0.042(7) 0.050(7) 0.031(6) 0.000 -0.001(6) 0.000
C1 0.045(10) 0.16(2) 0.050(11) 0.000 0.000(9) 0.000
O1 0.066(10) 0.26(3) 0.065(10) 0.000 -0.020(9) 0.000
C2 0.058(6) 0.049(6) 0.037(5) 0.003(5) 0.007(5) -0.021(5)
O2 0.113(7) 0.048(5) 0.060(5) -0.017(4) 0.037(5) -0.009(5)
C3 0.038(8) 0.030(7) 0.051(9) 0.000 0.011(8) 0.000
C4 0.040(8) 0.058(9) 0.050(9) 0.000 -0.015(7) 0.000
C5 0.086(15) 0.22(3) 0.033(10) 0.000 -0.010(10) 0.000
C6 0.053(8) 0.088(10) 0.113(12) -0.006(9) -0.020(8) 0.020(7)
C11 0.042(5) 0.076(7) 0.043(6) 0.000(5) 0.013(5) -0.012(5)
C12 0.072(8) 0.088(9) 0.051(7) 0.006(7) 0.025(6) -0.006(7)
C13 0.086(9) 0.115(11) 0.039(7) 0.021(6) 0.022(6) 0.005(7)

loop_
_atom_type_symbol
_atom_type_description
_atom_type_scat_dispersion_real
_atom_type_scat_dispersion_imag
_atom_type_scat_source
C C 0.0033 0.0016 'International Tables Vol C Tables 4.2.6.8 and 6.1.1.4'
H H 0.0000 0.0000 'International Tables Vol C Tables 4.2.6.8 and 6.1.1.4'
N N 0.0061 0.0033 'International Tables Vol C Tables 4.2.6.8 and 6.1.1.4'
O O 0.0106 0.0060 'International Tables Vol C Tables 4.2.6.8 and 6.1.1.4'
Re Re -1.0185 7.2310 'International Tables Vol C Tables 4.2.6.8 and 6.1.1.4'

loop_
_geom_angle_atom_site_label_1
_geom_angle_atom_site_label_2
_geom_angle_atom_site_label_3
_geom_angle
_geom_angle_site_symmetry_1
_geom_angle_site_symmetry_3
_geom_angle_publ_flag
O11 N11 O11 131(3) . 4_565 ?
O11 N11 O12 114.1(14) . . ?
O11 N11 O12 114.1(14) 4_565 . ?
C2 Re1 C2 86.8(6) . 4_565 ?
C2 Re1 C1 88.7(5) . . ?
C2 Re1 C1 88.7(5) 4_565 . ?
C2 Re1 C3 89.7(4) . . ?
C2 Re1 C3 89.7(4) 4_565 . ?
C1 Re1 C3 177.8(7) . . ?
C2 Re1 N1 100.8(4) . . ?
C2 Re1 N1 172.1(4) 4_565 . ?
C1 Re1 N1 93.8(5) . . ?
C3 Re1 N1 88.0(4) . . ?
C2 Re1 N1 172.1(4) . 4_565 ?
C2 Re1 N1 100.8(4) 4_565 4_565 ?
C1 Re1 N1 93.8(5) . 4_565 ?
C3 Re1 N1 88.0(4) . 4_565 ?
N1 Re1 N1 71.6(5) . 4_565 ?
C11 N1 Re1 108.5(7) . . ?
C3 N3 C4 173.3(15) . . ?
O1 C1 Re1 174.3(19) . . ?
O2 C2 Re1 179.2(9) . . ?
N3 C3 Re1 179.2(12) . . ?
N3 C4 C6 107.6(9) . . ?
N3 C4 C6 107.6(9) . 4_565 ?
C6 C4 C6 109.1(16) . 4_565 ?
N3 C4 C5 106.7(14) . . ?
C6 C4 C5 112.8(11) . . ?
C6 C4 C5 112.8(11) 4_565 . ?
C12 C11 C11 120.8(8) . 4_565 ?
C12 C11 N1 123.6(11) . . ?
C11 C11 N1 115.6(6) 4_565 . ?
C11 C12 C13 118.6(13) . . ?
C13 C13 C12 120.6(8) 4_565 . ?

loop_
_geom_bond_atom_site_label_1
_geom_bond_atom_site_label_2
_geom_bond_distance
_geom_bond_site_symmetry_2
_geom_bond_publ_flag
O12 N11 1.31(3) . ?
N11 O11 1.153(14) . ?
N11 O11 1.153(14) 4_565 ?
Re1 C2 1.914(12) . ?
Re1 C2 1.914(12) 4_565 ?
Re1 C1 1.938(18) . ?
Re1 C3 2.110(15) . ?
Re1 N1 2.238(9) . ?
Re1 N1 2.238(9) 4_565 ?
N1 C11 1.435(14) . ?
N3 C3 1.128(18) . ?
N3 C4 1.464(18) . ?
C1 O1 1.15(2) . ?
C2 O2 1.153(13) . ?
C4 C6 1.509(16) . ?
C4 C6 1.509(16) 4_565 ?
C4 C5 1.51(3) . ?
C11 C12 1.366(16) . ?
C11 C11 1.38(2) 4_565 ?
C12 C13 1.386(18) . ?
C13 C13 1.37(3) 4_565 ?
